data_7000141
loop_
_publ_author_name
'Zhang, Jie-Peng'
'Lin, Yan-Yong'
'Huang, Xiao-Chun'
'Chen, Xiao-Ming'

_publ_section_title
;
 Supramolecular isomerism within three-dimensional 3-connected nets:
 unusual synthesis and characterization of trimorphic copper(I)
 3,5-dimethyl-1,2,4-triazolate.
;
_journal_issue 22
_journal_name_full 'Dalton transactions (Cambridge, England : 2003)'
_journal_page_first 3681
_journal_page_last 3685
_journal_paper_doi 10.1039/b509615d
_journal_year 2005
_chemical_formula_sum 'C4 H6 Cu N3'
_chemical_formula_weight 159.66
_chemical_name_systematic
;
?
;
_space_group_IT_number 45
_symmetry_cell_setting orthorhombic
_symmetry_space_group_name_Hall 'I 2 -2c'
_symmetry_space_group_name_H-M 'I b a 2'
_atom_sites_solution_hydrogens geom
_atom_sites_solution_primary direct
_atom_sites_solution_secondary difmap
_audit_creation_method SHELXL-97
_cell_angle_alpha 90.00
_cell_angle_beta 90.00
_cell_angle_gamma 90.00
_cell_formula_units_Z 12
_cell_length_a 8.0423(7)
_cell_length_b 11.5310(10)
_cell_length_c 17.3505(16)
_cell_measurement_temperature 293(2)
_cell_volume 1609.0(2)
_computing_cell_refinement SAINT
_computing_data_collection SMART
_computing_data_reduction SAINT
_computing_structure_refinement 'SHELXL-97 (Sheldrick, 1997)'
_computing_structure_solution 'SHELXS-97 (Sheldrick, 1990)'
_diffrn_ambient_temperature 293(2)
_diffrn_measured_fraction_theta_full 0.970
_diffrn_measured_fraction_theta_max 0.970
_diffrn_measurement_device_type CCD
_diffrn_measurement_method '/w scan'
_diffrn_radiation_monochromator graphite
_diffrn_radiation_source 'fine-focus sealed tube'
_diffrn_radiation_type MoK\a
_diffrn_radiation_wavelength 0.71073
_diffrn_reflns_av_R_equivalents 0.0233
_diffrn_reflns_av_sigmaI/netI 0.0394
_diffrn_reflns_limit_h_max 10
_diffrn_reflns_limit_h_min -10
_diffrn_reflns_limit_k_max 9
_diffrn_reflns_limit_k_min -14
_diffrn_reflns_limit_l_max 22
_diffrn_reflns_limit_l_min -21
_diffrn_reflns_number 3910
_diffrn_reflns_theta_full 27.99
_diffrn_reflns_theta_max 27.99
_diffrn_reflns_theta_min 3.09
_exptl_absorpt_coefficient_mu 3.944
_exptl_absorpt_correction_T_max 0.6938
_exptl_absorpt_correction_T_min 0.4388
_exptl_absorpt_correction_type multi-scan
_exptl_absorpt_process_details SADABS
_exptl_crystal_colour colorless
_exptl_crystal_density_diffrn 1.977
_exptl_crystal_density_method 'not measured'
_exptl_crystal_description plate-like
_exptl_crystal_F_000 960
_exptl_crystal_size_max 0.25
_exptl_crystal_size_mid 0.20
_exptl_crystal_size_min 0.10
_refine_diff_density_max 0.962
_refine_diff_density_min -0.589
_refine_diff_density_rms 0.096
_refine_ls_abs_structure_details 'Flack H D (1983), Acta Cryst. A39, 876-881'
_refine_ls_abs_structure_Flack 0.047(19)
_refine_ls_extinction_method none
_refine_ls_goodness_of_fit_ref 1.013
_refine_ls_hydrogen_treatment constr
_refine_ls_matrix_type full
_refine_ls_number_parameters 113
_refine_ls_number_reflns 1778
_refine_ls_number_restraints 1
_refine_ls_restrained_S_all 1.013
_refine_ls_R_factor_all 0.0315
_refine_ls_R_factor_gt 0.0289
_refine_ls_shift/su_max 0.001
_refine_ls_shift/su_mean 0.000
_refine_ls_structure_factor_coef Fsqd
_refine_ls_weighting_details 'calc w=1/[\s^2^(Fo^2^)+(0.0353P)^2^+0.0000P] where P=(Fo^2^+2Fc^2^)/3'
_refine_ls_weighting_scheme calc
_refine_ls_wR_factor_gt 0.0643
_refine_ls_wR_factor_ref 0.0653
_reflns_number_gt 1657
_reflns_number_total 1778
_reflns_threshold_expression >2sigma(I)
_cod_data_source_file b509615d.txt
_cod_data_source_block 3
_cod_original_sg_symbol_H-M Iba2
_cod_database_code 7000141

loop_
_symmetry_equiv_pos_as_xyz
'x, y, z'
'-x, -y, z'
'x+1/2, -y+1/2, z'
'-x+1/2, y+1/2, z'
'x+1/2, y+1/2, z+1/2'
'-x+1/2, -y+1/2, z+1/2'
'x+1, -y+1, z+1/2'
'-x+1, y+1, z+1/2'

loop_
_atom_site_label
_atom_site_type_symbol
_atom_site_fract_x
_atom_site_fract_y
_atom_site_fract_z
_atom_site_U_iso_or_equiv
_atom_site_adp_type
_atom_site_occupancy
_atom_site_symmetry_multiplicity
_atom_site_calc_flag
_atom_site_refinement_flags
_atom_site_disorder_assembly
_atom_site_disorder_group
Cu1 Cu 0.81814(5) 0.58397(3) 0.29292(2) 0.01688(12) Uani 1 1 d . . .
N1 N 0.9289(4) 0.5349(3) 0.19132(17) 0.0158(7) Uani 1 1 d . . .
N2 N 1.0000 0.5000 0.0685(3) 0.0205(10) Uani 1 2 d S . .
N3 N 0.7851(4) 0.4253(2) 0.33204(19) 0.0142(6) Uani 1 1 d . . .
N4 N 0.8710(3) 0.3803(3) 0.39367(19) 0.0136(6) Uani 1 1 d . . .
N5 N 0.7533(4) 0.2341(2) 0.32957(18) 0.0142(7) Uani 1 1 d . . .
C1 C 0.8904(4) 0.5506(3) 0.1178(2) 0.0156(8) Uani 1 1 d . . .
C2 C 0.7389(5) 0.6133(4) 0.0921(3) 0.0302(11) Uani 1 1 d . . .
H2A H 0.6986 0.6613 0.1332 0.045 Uiso 1 1 calc R . .
H2B H 0.6548 0.5582 0.0779 0.045 Uiso 1 1 calc R . .
H2C H 0.7655 0.6608 0.0484 0.045 Uiso 1 1 calc R . .
C3 C 0.7169(3) 0.3360(3) 0.2953(3) 0.0142(6) Uani 1 1 d . . .
C4 C 0.8491(4) 0.2657(3) 0.3911(2) 0.0137(7) Uani 1 1 d . . .
C5 C 0.6118(5) 0.3476(4) 0.2258(2) 0.0290(10) Uani 1 1 d . . .
H5A H 0.5291 0.4062 0.2344 0.044 Uiso 1 1 calc R . .
H5B H 0.5582 0.2749 0.2153 0.044 Uiso 1 1 calc R . .
H5C H 0.6798 0.3691 0.1827 0.044 Uiso 1 1 calc R . .
C6 C 0.9212(5) 0.1826(3) 0.4469(3) 0.0266(9) Uani 1 1 d . . .
H6A H 0.9801 0.2243 0.4862 0.040 Uiso 1 1 calc R . .
H6B H 0.9966 0.1316 0.4206 0.040 Uiso 1 1 calc R . .
H6C H 0.8337 0.1379 0.4700 0.040 Uiso 1 1 calc R . .
Cu2 Cu 1.0000 0.5000 0.45514(4) 0.01708(15) Uani 1 2 d S . .

loop_
_atom_site_aniso_label
_atom_site_aniso_U_11
_atom_site_aniso_U_22
_atom_site_aniso_U_33
_atom_site_aniso_U_23
_atom_site_aniso_U_13
_atom_site_aniso_U_12
Cu1 0.02477(19) 0.00420(19) 0.0217(2) -0.0025(2) -0.0009(2) 0.00323(16)
N1 0.0210(13) 0.0157(17) 0.0108(18) 0.0014(12) 0.0023(12) 0.0081(12)
N2 0.023(2) 0.031(3) 0.008(2) 0.000 0.000 0.015(2)
N3 0.0275(15) 0.0062(15) 0.0090(16) 0.0024(12) -0.0043(13) -0.0035(13)
N4 0.0193(12) 0.0087(14) 0.0126(15) 0.0017(12) -0.0047(13) -0.0041(11)
N5 0.0210(15) 0.0048(15) 0.0170(16) 0.0022(13) -0.0041(13) -0.0035(12)
C1 0.0173(17) 0.0193(19) 0.0102(19) 0.0036(15) 0.0017(15) 0.0114(15)
C2 0.025(2) 0.047(3) 0.018(2) 0.006(2) -0.0014(18) 0.022(2)
C3 0.0208(14) 0.0061(14) 0.0155(17) -0.0010(17) -0.004(2) -0.0040(12)
C4 0.0168(14) 0.0113(18) 0.0130(18) 0.0019(15) -0.0010(14) -0.0028(13)
C5 0.046(2) 0.019(2) 0.022(3) 0.0028(17) -0.0185(19) -0.0019(18)
C6 0.0313(19) 0.021(2) 0.027(2) 0.0106(19) -0.0078(19) 0.0007(16)
Cu2 0.0216(3) 0.0213(3) 0.0083(3) 0.000 0.000 -0.0060(3)

loop_
_atom_type_symbol
_atom_type_description
_atom_type_scat_dispersion_real
_atom_type_scat_dispersion_imag
_atom_type_scat_source
C C 0.0033 0.0016 'International Tables Vol C Tables 4.2.6.8 and 6.1.1.4'
H H 0.0000 0.0000 'International Tables Vol C Tables 4.2.6.8 and 6.1.1.4'
N N 0.0061 0.0033 'International Tables Vol C Tables 4.2.6.8 and 6.1.1.4'
Cu Cu 0.3201 1.2651 'International Tables Vol C Tables 4.2.6.8 and 6.1.1.4'

loop_
_geom_angle_atom_site_label_1
_geom_angle_atom_site_label_2
_geom_angle_atom_site_label_3
_geom_angle
_geom_angle_site_symmetry_1
_geom_angle_site_symmetry_3
_geom_angle_publ_flag
N5 Cu1 N3 132.76(13) 4_655 . ?
N5 Cu1 N1 131.17(12) 4_655 . ?
N3 Cu1 N1 95.64(13) . . ?
C1 N1 N1 105.68(19) . 2_765 ?
C1 N1 Cu1 133.4(2) . . ?
N1 N1 Cu1 120.87(8) 2_765 . ?
C1 N2 C1 102.0(4) . 2_765 ?
C1 N2 Cu2 129.0(2) . 7_454 ?
C1 N2 Cu2 129.0(2) 2_765 7_454 ?
C3 N3 N4 106.7(3) . . ?
C3 N3 Cu1 127.6(3) . . ?
N4 N3 Cu1 123.4(2) . . ?
C4 N4 N3 106.4(3) . . ?
C4 N4 Cu2 139.3(3) . . ?
N3 N4 Cu2 114.1(2) . . ?
C3 N5 C4 103.6(3) . . ?
C3 N5 Cu1 124.8(2) . 4_645 ?
C4 N5 Cu1 131.6(2) . 4_645 ?
N1 C1 N2 113.3(3) . . ?
N1 C1 C2 123.3(3) . . ?
N2 C1 C2 123.4(4) . . ?
C1 C2 H2A 109.5 . . ?
C1 C2 H2B 109.5 . . ?
H2A C2 H2B 109.5 . . ?
C1 C2 H2C 109.5 . . ?
H2A C2 H2C 109.5 . . ?
H2B C2 H2C 109.5 . . ?
N3 C3 N5 112.0(3) . . ?
N3 C3 C5 123.8(3) . . ?
N5 C3 C5 124.2(3) . . ?
N4 C4 N5 111.4(3) . . ?
N4 C4 C6 124.6(3) . . ?
N5 C4 C6 124.0(3) . . ?
C3 C5 H5A 109.5 . . ?
C3 C5 H5B 109.5 . . ?
H5A C5 H5B 109.5 . . ?
C3 C5 H5C 109.5 . . ?
H5A C5 H5C 109.5 . . ?
H5B C5 H5C 109.5 . . ?
C4 C6 H6A 109.5 . . ?
C4 C6 H6B 109.5 . . ?
H6A C6 H6B 109.5 . . ?
C4 C6 H6C 109.5 . . ?
H6A C6 H6C 109.5 . . ?
H6B C6 H6C 109.5 . . ?
N2 Cu2 N4 121.71(9) 7_455 . ?
N2 Cu2 N4 121.71(9) 7_455 2_765 ?
N4 Cu2 N4 116.58(18) . 2_765 ?

loop_
_geom_bond_atom_site_label_1
_geom_bond_atom_site_label_2
_geom_bond_distance
_geom_bond_site_symmetry_2
_geom_bond_publ_flag
Cu1 N5 1.932(3) 4_655 ?
Cu1 N3 1.969(3) . ?
Cu1 N1 2.055(3) . ?
N1 C1 1.325(5) . ?
N1 N1 1.398(5) 2_765 ?
N2 C1 1.360(5) . ?
N2 C1 1.360(5) 2_765 ?
N2 Cu2 1.967(4) 7_454 ?
N3 C3 1.330(4) . ?
N3 N4 1.375(4) . ?
N4 C4 1.334(4) . ?
N4 Cu2 2.029(3) . ?
N5 C3 1.349(4) . ?
N5 C4 1.367(4) . ?
N5 Cu1 1.932(3) 4_645 ?
C1 C2 1.485(5) . ?
C2 H2A 0.9600 . ?
C2 H2B 0.9600 . ?
C2 H2C 0.9600 . ?
C3 C5 1.478(6) . ?
C4 C6 1.480(5) . ?
C5 H5A 0.9600 . ?
C5 H5B 0.9600 . ?
C5 H5C 0.9600 . ?
C6 H6A 0.9600 . ?
C6 H6B 0.9600 . ?
C6 H6C 0.9600 . ?
Cu2 N2 1.967(4) 7_455 ?
Cu2 N4 2.029(3) 2_765 ?
